data_7119000
loop_
_publ_author_name
'Ryo Nozawa'
'Keitaro Yamamoto'
'Ichiro Hisaki'
'Ji-Young Shin'
'Hiroshi Shinokubo'

_publ_section_title
;
 Ni^II^ tetrahydronorcorroles: antiaromatic porphyrinoids with saturated
 pyrrole units
;
_journal_name_full Chem.Commun.
_journal_page_first 7106
_journal_volume 52
_journal_year 2016
_chemical_formula_moiety 'C37 H33 N5 Ni'
_chemical_formula_sum 'C37 H33 N5 Ni'
_chemical_formula_weight 606.40
_space_group_crystal_system monoclinic
_space_group_IT_number 14
_space_group_name_Hall '-P 2yab'
_space_group_name_H-M_alt 'P 1 21/a 1'
_symmetry_space_group_name_Hall '-P 2yab'
_symmetry_space_group_name_H-M 'P 1 21/a 1'
_atom_sites_solution_hydrogens geom
_atom_sites_solution_primary direct
_atom_sites_solution_secondary difmap
_audit_update_record
;
2016-01-08 deposited with the CCDC.
2016-05-03 downloaded from the CCDC.
;
_cell_angle_alpha 90.0000
_cell_angle_beta 103.8436(4)
_cell_angle_gamma 90.0000
_cell_formula_units_Z 2
_cell_length_a 7.08430(10)
_cell_length_b 25.1223(2)
_cell_length_c 8.23270(10)
_cell_measurement_reflns_used 18840
_cell_measurement_temperature 100
_cell_measurement_theta_max 28.739
_cell_measurement_theta_min 3.802
_cell_volume 1422.65(3)
_computing_cell_refinement HKL2000
_computing_data_collection DENZO
_computing_data_reduction HKL2000
_computing_molecular_graphics 'CrystalStructure 4.1.1'
_computing_publication_material 'CrystalStructure 4.1.1 (Rigaku, 2015)'
_computing_structure_refinement 'SHELXL Version 2014/7 (Sheldrick, 2008)'
_computing_structure_solution 'Superflip (Palatinus, et al., 2007)'
_diffrn_ambient_temperature 100
_diffrn_measured_fraction_theta_full 0.975
_diffrn_measured_fraction_theta_max 0.975
_diffrn_measurement_details '1.00 degrees, -1.0 sec, detector distance 74.98 mm'
_diffrn_measurement_device_type 'CCD (MX225HE Rayonix)'
_diffrn_measurement_method '\w scans'
_diffrn_radiation_type synchrotron
_diffrn_radiation_wavelength 0.80000
_diffrn_reflns_av_R_equivalents 0.073
_diffrn_reflns_Laue_measured_fraction_full 0.975
_diffrn_reflns_Laue_measured_fraction_max 0.975
_diffrn_reflns_limit_h_max 8
_diffrn_reflns_limit_h_min 0
_diffrn_reflns_limit_k_max 30
_diffrn_reflns_limit_k_min 0
_diffrn_reflns_limit_l_max 9
_diffrn_reflns_limit_l_min -9
_diffrn_reflns_number 18840
_diffrn_reflns_point_group_measured_fraction_full 0.975
_diffrn_reflns_point_group_measured_fraction_max 0.975
_diffrn_reflns_theta_full 28.685
_diffrn_reflns_theta_max 28.739
_diffrn_reflns_theta_min 3.802
_diffrn_standards_interval_count .
_diffrn_standards_number 0
_exptl_absorpt_coefficient_mu 0.000
_exptl_absorpt_correction_type none
_exptl_crystal_colour black
_exptl_crystal_density_diffrn 1.415
_exptl_crystal_density_method 'not measured'
_exptl_crystal_description block
_exptl_crystal_F_000 636.00
_exptl_crystal_size_max 0.12
_exptl_crystal_size_mid 0.05
_exptl_crystal_size_min 0.03
_refine_diff_density_max 0.55
_refine_diff_density_min -0.56
_refine_ls_extinction_method none
_refine_ls_goodness_of_fit_ref 1.146
_refine_ls_hydrogen_treatment constr
_refine_ls_number_parameters 208
_refine_ls_number_reflns 2532
_refine_ls_number_restraints 0
_refine_ls_R_factor_all 0.0590
_refine_ls_R_factor_gt 0.0589
_refine_ls_shift/su_max 0.000
_refine_ls_structure_factor_coef Fsqd
_refine_ls_weighting_details 'w = 1/[\s^2^(Fo^2^)+(0.0253P)^2^+6.4079P] where P=(Fo^2^+2Fc^2^)/3'
_refine_ls_weighting_scheme calc
_refine_ls_wR_factor_gt 0.1381
_refine_ls_wR_factor_ref 0.1381
_reflns_Friedel_coverage 0.000
_reflns_Friedel_fraction_full .
_reflns_Friedel_fraction_max .
_reflns_number_gt 2522
_reflns_number_total 2532
_reflns_threshold_expression F^2^>2.0\s(F^2^)
_cod_data_source_file c6cc02918c2.cif
_cod_data_source_block NorCor_CN
_cod_database_code 7119000

loop_
_space_group_symop_id
_space_group_symop_operation_xyz
1 +X,+Y,+Z
2 1/2-X,1/2+Y,-Z
3 -X,-Y,-Z
4 -1/2+X,-1/2-Y,+Z

loop_
_atom_site_label
_atom_site_type_symbol
_atom_site_fract_x
_atom_site_fract_y
_atom_site_fract_z
_atom_site_U_iso_or_equiv
_atom_site_adp_type
_atom_site_occupancy
_atom_site_site_symmetry_order
_atom_site_calc_flag
_atom_site_refinement_flags_posn
_atom_site_refinement_flags_adp
_atom_site_refinement_flags_occupancy
_atom_site_disorder_assembly
_atom_site_disorder_group
Ni1 Ni 0.5000 0.5000 0.5000 0.0133(2) Uani 1 2 d S . P . .
N1 N 0.7005(4) 0.47825(11) 0.6592(4) 0.0154(6) Uani 1 1 d . . . . .
N2 N 0.3430(4) 0.44633(11) 0.5279(4) 0.0136(6) Uani 1 1 d . . . . .
N3 N 1.0887(9) 0.3725(2) 1.0801(8) 0.0217(13) Uani 0.5 1 d . . P A 1
C1 C 0.8688(5) 0.50768(13) 0.6800(4) 0.0139(7) Uani 1 1 d . . . . .
C2 C 1.0089(5) 0.48215(13) 0.8060(4) 0.0150(7) Uani 1 1 d . . . . .
H2 H 1.1371 0.4928 0.8477 0.018 Uiso 1 1 calc R U . . .
C3 C 0.9184(5) 0.43740(13) 0.8569(4) 0.0153(7) Uani 1 1 d . . . . .
H3 H 0.9762 0.4129 0.9384 0.018 Uiso 0.5 1 calc R U P B 2
C4 C 0.7225(5) 0.43634(12) 0.7614(4) 0.0139(7) Uani 1 1 d . . . . .
C5 C 0.5570(5) 0.39965(12) 0.7576(4) 0.0124(7) Uani 1 1 d . . . . .
C6 C 0.3817(5) 0.40475(12) 0.6440(4) 0.0129(7) Uani 1 1 d . . . . .
C7 C 0.1986(5) 0.37102(13) 0.6137(4) 0.0157(7) Uani 1 1 d . . . . .
H7A H 0.1511 0.3683 0.7145 0.019 Uiso 1 1 calc R U . . .
H7B H 0.2229 0.3355 0.5771 0.019 Uiso 1 1 calc R U . . .
C8 C 0.0492(5) 0.40127(13) 0.4731(4) 0.0145(7) Uani 1 1 d . . . . .
H8A H 0.0036 0.3788 0.3759 0.017 Uiso 1 1 calc R U . . .
H8B H -0.0616 0.4134 0.5132 0.017 Uiso 1 1 calc R U . . .
C9 C 0.1641(5) 0.44739(13) 0.4329(4) 0.0131(7) Uani 1 1 d . . . . .
C10 C 1.0083(10) 0.4014(3) 0.9786(8) 0.0160(14) Uani 0.5 1 d . . P A 1
C11 C 0.5881(5) 0.35643(13) 0.8862(4) 0.0133(7) Uani 1 1 d . . . . .
C12 C 0.5708(5) 0.36867(14) 1.0490(4) 0.0184(7) Uani 1 1 d . . . . .
C13 C 0.6034(5) 0.32809(16) 1.1684(4) 0.0223(8) Uani 1 1 d . . . . .
H13 H 0.5928 0.3358 1.2763 0.027 Uiso 1 1 calc R U . . .
C14 C 0.6509(5) 0.27700(16) 1.1319(5) 0.0255(9) Uani 1 1 d . . . . .
C15 C 0.6697(5) 0.26576(15) 0.9710(5) 0.0237(8) Uani 1 1 d . . . . .
H15 H 0.7013 0.2314 0.9449 0.028 Uiso 1 1 calc R U . . .
C16 C 0.6420(5) 0.30508(14) 0.8482(4) 0.0166(7) Uani 1 1 d . . . . .
C17 C 0.5168(7) 0.42347(16) 1.0953(5) 0.0286(9) Uani 1 1 d . . . . .
H17A H 0.3791 0.4285 1.0556 0.034 Uiso 1 1 calc R U . . .
H17B H 0.5841 0.4495 1.0451 0.034 Uiso 1 1 calc R U . . .
H17C H 0.5527 0.4274 1.2147 0.034 Uiso 1 1 calc R U . . .
C18 C 0.6791(7) 0.2343(2) 1.2635(7) 0.0452(14) Uani 1 1 d . . . . .
H18A H 0.5546 0.2220 1.2749 0.054 Uiso 1 1 calc R U . . .
H18B H 0.7508 0.2485 1.3684 0.054 Uiso 1 1 calc R U . . .
H18C H 0.7497 0.2051 1.2313 0.054 Uiso 1 1 calc R U . . .
C19 C 0.6734(6) 0.29230(14) 0.6788(5) 0.0237(8) Uani 1 1 d . . . . .
H19A H 0.7231 0.2567 0.6791 0.028 Uiso 1 1 calc R U . . .
H19B H 0.7649 0.3170 0.6522 0.028 Uiso 1 1 calc R U . . .
H19C H 0.5521 0.2950 0.5967 0.028 Uiso 1 1 calc R U . . .

loop_
_atom_site_aniso_label
_atom_site_aniso_U_11
_atom_site_aniso_U_22
_atom_site_aniso_U_33
_atom_site_aniso_U_23
_atom_site_aniso_U_13
_atom_site_aniso_U_12
Ni1 0.0147(3) 0.0069(3) 0.0191(4) 0.0038(2) 0.0057(2) -0.0014(2)
N1 0.0200(15) 0.0104(13) 0.0186(15) -0.0011(11) 0.0106(12) -0.0026(11)
N2 0.0191(15) 0.0062(13) 0.0171(14) 0.0025(11) 0.0073(12) 0.0021(11)
N3 0.027(3) 0.016(3) 0.022(3) 0.006(3) 0.006(3) -0.001(3)
C1 0.0199(17) 0.0096(15) 0.0145(16) 0.0007(13) 0.0087(13) -0.0014(13)
C2 0.0144(16) 0.0149(16) 0.0158(17) -0.0009(13) 0.0037(13) -0.0013(13)
C3 0.0194(17) 0.0122(16) 0.0143(16) 0.0015(13) 0.0040(13) -0.0001(13)
C4 0.0203(17) 0.0063(15) 0.0178(17) -0.0020(13) 0.0097(14) -0.0007(13)
C5 0.0182(17) 0.0067(15) 0.0146(16) -0.0002(13) 0.0087(13) -0.0016(13)
C6 0.0198(17) 0.0067(15) 0.0141(16) 0.0000(12) 0.0078(13) -0.0003(13)
C7 0.0211(18) 0.0090(15) 0.0177(17) -0.0005(13) 0.0057(14) -0.0029(13)
C8 0.0201(17) 0.0079(15) 0.0175(17) -0.0008(13) 0.0084(14) -0.0056(13)
C9 0.0173(17) 0.0082(15) 0.0166(16) -0.0015(13) 0.0092(13) -0.0039(13)
C10 0.022(4) 0.012(3) 0.014(3) -0.001(3) 0.005(3) -0.003(3)
C11 0.0154(16) 0.0115(16) 0.0135(16) 0.0038(13) 0.0047(13) -0.0028(13)
C12 0.0182(17) 0.0195(18) 0.0186(18) 0.0002(14) 0.0066(14) -0.0050(14)
C13 0.0168(18) 0.037(2) 0.0137(17) 0.0091(16) 0.0053(14) -0.0009(16)
C14 0.0133(17) 0.033(2) 0.031(2) 0.0220(18) 0.0061(15) 0.0023(16)
C15 0.0167(17) 0.0161(18) 0.039(2) 0.0122(16) 0.0072(16) 0.0005(14)
C16 0.0168(17) 0.0120(16) 0.0209(18) 0.0030(13) 0.0041(14) -0.0018(13)
C17 0.041(2) 0.027(2) 0.023(2) -0.0080(16) 0.0175(18) -0.0089(18)
C18 0.028(2) 0.056(3) 0.058(3) 0.049(3) 0.023(2) 0.019(2)
C19 0.032(2) 0.0144(17) 0.026(2) -0.0021(15) 0.0089(16) 0.0030(15)

loop_
_atom_type_symbol
_atom_type_description
_atom_type_scat_dispersion_real
_atom_type_scat_dispersion_imag
_atom_type_scat_source
C C 0.0000 0.0000
;
International Tables for Crystallography
(Vol. C, Tables 4.2.6.8 and 6.1.1.4)
;
H H 0.0000 0.0000
;
International Tables for Crystallography
(Vol. C, Table 6.1.1.4)
;
N N 0.0000 0.0000
;
International Tables for Crystallography
(Vol. C, Tables 4.2.6.8 and 6.1.1.4)
;
Ni Ni 0.0000 0.0000
;
International Tables for Crystallography
(Vol. C, Tables 4.2.6.8 and 6.1.1.4)
;

loop_
_geom_angle_atom_site_label_1
_geom_angle_atom_site_label_2
_geom_angle_atom_site_label_3
_geom_angle
_geom_angle_site_symmetry_1
_geom_angle_site_symmetry_3
N1 Ni1 N1 180.00(16) 3_666 .
N1 Ni1 N2 85.11(13) 3_666 .
N1 Ni1 N2 94.89(13) . .
N1 Ni1 N2 94.89(13) 3_666 3_666
N1 Ni1 N2 85.11(13) . 3_666
N2 Ni1 N2 180.00(11) . 3_666
C4 N1 C1 112.2(3) . .
C4 N1 Ni1 131.4(2) . .
C1 N1 Ni1 116.3(2) . .
C9 N2 C6 115.0(3) . .
C9 N2 Ni1 116.4(2) . .
C6 N2 Ni1 128.4(2) . .
N1 C1 C2 106.5(3) . .
N1 C1 C9 109.7(3) . 3_666
C2 C1 C9 143.8(3) . 3_666
C1 C2 C3 107.0(3) . .
C1 C2 H2 126.5 . .
C3 C2 H2 126.5 . .
C10 C3 C2 125.0(4) . .
C10 C3 C4 127.3(4) . .
C2 C3 C4 107.7(3) . .
C2 C3 H3 126.1 . .
C4 C3 H3 126.1 . .
N1 C4 C3 106.6(3) . .
N1 C4 C5 120.3(3) . .
C3 C4 C5 133.1(3) . .
C6 C5 C4 122.6(3) . .
C6 C5 C11 120.4(3) . .
C4 C5 C11 117.0(3) . .
C5 C6 N2 122.3(3) . .
C5 C6 C7 131.2(3) . .
N2 C6 C7 106.5(3) . .
C6 C7 C8 104.5(3) . .
C6 C7 H7A 110.9 . .
C8 C7 H7A 110.9 . .
C6 C7 H7B 110.9 . .
C8 C7 H7B 110.9 . .
H7A C7 H7B 108.9 . .
C9 C8 C7 103.4(3) . .
C9 C8 H8A 111.1 . .
C7 C8 H8A 111.1 . .
C9 C8 H8B 111.1 . .
C7 C8 H8B 111.1 . .
H8A C8 H8B 109.0 . .
N2 C9 C1 112.4(3) . 3_666
N2 C9 C8 110.4(3) . .
C1 C9 C8 137.2(3) 3_666 .
N3 C10 C3 177.6(7) . .
C16 C11 C12 120.2(3) . .
C16 C11 C5 120.8(3) . .
C12 C11 C5 118.9(3) . .
C13 C12 C11 118.2(3) . .
C13 C12 C17 120.0(3) . .
C11 C12 C17 121.8(3) . .
C14 C13 C12 122.3(3) . .
C14 C13 H13 118.8 . .
C12 C13 H13 118.8 . .
C13 C14 C15 118.7(3) . .
C13 C14 C18 120.3(4) . .
C15 C14 C18 121.0(4) . .
C14 C15 C16 121.2(4) . .
C14 C15 H15 119.4 . .
C16 C15 H15 119.4 . .
C15 C16 C11 119.3(3) . .
C15 C16 C19 119.8(3) . .
C11 C16 C19 120.9(3) . .
C12 C17 H17A 109.5 . .
C12 C17 H17B 109.5 . .
H17A C17 H17B 109.5 . .
C12 C17 H17C 109.5 . .
H17A C17 H17C 109.5 . .
H17B C17 H17C 109.5 . .
C14 C18 H18A 109.5 . .
C14 C18 H18B 109.5 . .
H18A C18 H18B 109.5 . .
C14 C18 H18C 109.5 . .
H18A C18 H18C 109.5 . .
H18B C18 H18C 109.5 . .
C16 C19 H19A 109.5 . .
C16 C19 H19B 109.5 . .
H19A C19 H19B 109.5 . .
C16 C19 H19C 109.5 . .
H19A C19 H19C 109.5 . .
H19B C19 H19C 109.5 . .

loop_
_geom_bond_atom_site_label_1
_geom_bond_atom_site_label_2
_geom_bond_distance
_geom_bond_site_symmetry_2
Ni1 N1 1.773(3) 3_666
Ni1 N1 1.773(3) .
Ni1 N2 1.797(3) .
Ni1 N2 1.797(3) 3_666
N1 C4 1.333(4) .
N1 C1 1.378(4) .
N2 C9 1.321(5) .
N2 C6 1.398(4) .
N3 C10 1.150(9) .
C1 C2 1.407(5) .
C1 C9 1.446(5) 3_666
C2 C3 1.407(5) .
C2 H2 0.9300 .
C3 C10 1.387(8) .
C3 C4 1.422(5) .
C3 H3 0.9300 .
C4 C5 1.486(5) .
C5 C6 1.370(5) .
C5 C11 1.496(4) .
C6 C7 1.519(5) .
C7 C8 1.565(5) .
C7 H7A 0.9700 .
C7 H7B 0.9700 .
C8 C9 1.498(4) .
C8 H8A 0.9700 .
C8 H8B 0.9700 .
C9 C1 1.446(5) 3_666
C11 C16 1.402(5) .
C11 C12 1.409(5) .
C12 C13 1.396(5) .
C12 C17 1.502(5) .
C13 C14 1.378(6) .
C13 H13 0.9300 .
C14 C15 1.392(6) .
C14 C18 1.504(5) .
C15 C16 1.393(5) .
C15 H15 0.9300 .
C16 C19 1.498(5) .
C17 H17A 0.9600 .
C17 H17B 0.9600 .
C17 H17C 0.9600 .
C18 H18A 0.9600 .
C18 H18B 0.9600 .
C18 H18C 0.9600 .
C19 H19A 0.9600 .
C19 H19B 0.9600 .
C19 H19C 0.9600 .

loop_
_geom_torsion_atom_site_label_1
_geom_torsion_atom_site_label_2
_geom_torsion_atom_site_label_3
_geom_torsion_atom_site_label_4
_geom_torsion
_geom_torsion_site_symmetry_1
_geom_torsion_site_symmetry_2
_geom_torsion_site_symmetry_3
_geom_torsion_site_symmetry_4
N2 Ni1 N1 C4 0.2(3) . . . .
N2 Ni1 N1 C4 -179.8(3) 3_666 . . .
N2 Ni1 N1 C1 177.1(2) . . . .
N2 Ni1 N1 C1 -2.9(2) 3_666 . . .
N1 Ni1 N2 C9 -2.3(2) 3_666 . . .
N1 Ni1 N2 C9 177.7(2) . . . .
N1 Ni1 N2 C6 -178.4(3) 3_666 . . .
N1 Ni1 N2 C6 1.6(3) . . . .
C4 N1 C1 C2 0.0(4) . . . .
Ni1 N1 C1 C2 -177.4(2) . . . .
C4 N1 C1 C9 -179.7(3) . . . 3_666
Ni1 N1 C1 C9 2.9(4) . . . 3_666
N1 C1 C2 C3 0.2(4) . . . .
C9 C1 C2 C3 179.7(4) 3_666 . . .
C1 C2 C3 C10 179.5(4) . . . .
C1 C2 C3 C4 -0.3(4) . . . .
C1 N1 C4 C3 -0.2(4) . . . .
Ni1 N1 C4 C3 176.7(2) . . . .
C1 N1 C4 C5 -179.9(3) . . . .
Ni1 N1 C4 C5 -3.0(5) . . . .
C10 C3 C4 N1 -179.4(5) . . . .
C2 C3 C4 N1 0.3(4) . . . .
C10 C3 C4 C5 0.2(7) . . . .
C2 C3 C4 C5 180.0(3) . . . .
N1 C4 C5 C6 4.5(5) . . . .
C3 C4 C5 C6 -175.2(3) . . . .
N1 C4 C5 C11 -174.7(3) . . . .
C3 C4 C5 C11 5.6(5) . . . .
C4 C5 C6 N2 -2.8(5) . . . .
C11 C5 C6 N2 176.3(3) . . . .
C4 C5 C6 C7 177.3(3) . . . .
C11 C5 C6 C7 -3.6(5) . . . .
C9 N2 C6 C5 -176.6(3) . . . .
Ni1 N2 C6 C5 -0.4(5) . . . .
C9 N2 C6 C7 3.4(4) . . . .
Ni1 N2 C6 C7 179.5(2) . . . .
C5 C6 C7 C8 176.5(3) . . . .
N2 C6 C7 C8 -3.4(3) . . . .
C6 C7 C8 C9 2.4(3) . . . .
C6 N2 C9 C1 177.9(3) . . . 3_666
Ni1 N2 C9 C1 1.2(4) . . . 3_666
C6 N2 C9 C8 -1.8(4) . . . .
Ni1 N2 C9 C8 -178.5(2) . . . .
C7 C8 C9 N2 -0.5(4) . . . .
C7 C8 C9 C1 179.9(4) . . . 3_666
C6 C5 C11 C16 84.2(4) . . . .
C4 C5 C11 C16 -96.6(4) . . . .
C6 C5 C11 C12 -98.6(4) . . . .
C4 C5 C11 C12 80.6(4) . . . .
C16 C11 C12 C13 -1.7(5) . . . .
C5 C11 C12 C13 -178.9(3) . . . .
C16 C11 C12 C17 178.9(3) . . . .
C5 C11 C12 C17 1.7(5) . . . .
C11 C12 C13 C14 -0.2(5) . . . .
C17 C12 C13 C14 179.2(4) . . . .
C12 C13 C14 C15 1.0(6) . . . .
C12 C13 C14 C18 -178.2(4) . . . .
C13 C14 C15 C16 0.2(6) . . . .
C18 C14 C15 C16 179.4(4) . . . .
C14 C15 C16 C11 -2.1(5) . . . .
C14 C15 C16 C19 176.9(3) . . . .
C12 C11 C16 C15 2.8(5) . . . .
C5 C11 C16 C15 -180.0(3) . . . .
C12 C11 C16 C19 -176.1(3) . . . .
C5 C11 C16 C19 1.1(5) . . . .
